data_4080084
loop_
_publ_author_name
'Chilleck, Maren A.'
'Braun, Thomas'
'Herrmann, Roy'
'Braun, Beatrice'

_publ_section_title
;
 Zinc Complexes with the N-Donor-Functionalized Cyclopentadienyl Ligand
 C5Me4(CH2)2NMe2
;
_journal_issue 4
_journal_name_full Organometallics
_journal_page_first 1067
_journal_paper_doi 10.1021/om301181e
_journal_volume 32
_journal_year 2013
_chemical_formula_moiety 'C28 H46 Cl2 O2 Zn2'
_chemical_formula_sum 'C28 H46 Cl2 O2 Zn2'
_chemical_formula_weight 616.29
_chemical_name_systematic
; 
 ? 
;
_space_group_IT_number 14
_symmetry_cell_setting monoclinic
_symmetry_Int_Tables_number 14
_symmetry_space_group_name_Hall '-P 2yn'
_symmetry_space_group_name_H-M 'P 1 21/n 1'
_atom_sites_solution_hydrogens geom
_atom_sites_solution_primary direct
_atom_sites_solution_secondary difmap
_audit_creation_method SHELXL-97
_cell_angle_alpha 90.00
_cell_angle_beta 102.301(2)
_cell_angle_gamma 90.00
_cell_formula_units_Z 2
_cell_length_a 12.5611(3)
_cell_length_b 8.9255(3)
_cell_length_c 13.6004(4)
_cell_measurement_reflns_used 23862
_cell_measurement_temperature 100(2)
_cell_measurement_theta_max 29.58
_cell_measurement_theta_min 2.49
_cell_volume 1489.79(8)
_computing_cell_refinement 'STOE X-AREA'
_computing_data_collection 'STOE X-AREA'
_computing_data_reduction 'STOE X-RED'
_computing_structure_refinement 'SHELXL-97 (Sheldrick, 1997)'
_computing_structure_solution SIR97
_diffrn_ambient_temperature 100(2)
_diffrn_detector 'image plate (34 cm diameter)'
_diffrn_detector_area_resol_mean 6.67
_diffrn_detector_type STOE
_diffrn_measured_fraction_theta_full 1.000
_diffrn_measured_fraction_theta_max 1.000
_diffrn_measurement_details ' 300 frames, detector distance = 100 mm'
_diffrn_measurement_device '2-circle goniometer'
_diffrn_measurement_device_type 'STOE IPDS 2T'
_diffrn_measurement_method 'rotation method'
_diffrn_radiation_collimation '0.5 mm diameter, monocapillary'
_diffrn_radiation_monochromator 'plane graphite'
_diffrn_radiation_polarisn_norm 0
_diffrn_radiation_type 'Mo K\a'
_diffrn_radiation_wavelength 0.71073
_diffrn_reflns_av_R_equivalents 0.0568
_diffrn_reflns_av_unetI/netI 0.0594
_diffrn_reflns_limit_h_max 17
_diffrn_reflns_limit_h_min -17
_diffrn_reflns_limit_k_max 12
_diffrn_reflns_limit_k_min -12
_diffrn_reflns_limit_l_max 18
_diffrn_reflns_limit_l_min -18
_diffrn_reflns_number 23737
_diffrn_reflns_theta_full 29.50
_diffrn_reflns_theta_max 29.50
_diffrn_reflns_theta_min 2.28
_diffrn_source 'sealed X-ray tube, 12 x 0.4 mm long-fine focus'
_diffrn_source_current 45
_diffrn_source_power 2.25
_diffrn_source_voltage 50
_exptl_absorpt_coefficient_mu 1.811
_exptl_absorpt_correction_T_max 0.7804
_exptl_absorpt_correction_T_min 0.5764
_exptl_absorpt_correction_type numerical
_exptl_absorpt_process_details 'STOE X-RED'
_exptl_crystal_colour colorless
_exptl_crystal_density_diffrn 1.374
_exptl_crystal_density_method 'not measured'
_exptl_crystal_description block
_exptl_crystal_F_000 648
_exptl_crystal_size_max 0.280
_exptl_crystal_size_mid 0.227
_exptl_crystal_size_min 0.150
_refine_diff_density_max 0.369
_refine_diff_density_min -0.471
_refine_diff_density_rms 0.058
_refine_ls_extinction_coef 0.0038(4)
_refine_ls_extinction_expression Fc^*^=kFc[1+0.001xFc^2^\l^3^/sin(2\q)]^-1/4^
_refine_ls_extinction_method SHELXL
_refine_ls_goodness_of_fit_ref 0.803
_refine_ls_hydrogen_treatment constr
_refine_ls_matrix_type full
_refine_ls_number_parameters 160
_refine_ls_number_reflns 4156
_refine_ls_number_restraints 0
_refine_ls_restrained_S_all 0.803
_refine_ls_R_factor_all 0.0352
_refine_ls_R_factor_gt 0.0232
_refine_ls_shift/su_max 0.001
_refine_ls_shift/su_mean 0.000
_refine_ls_structure_factor_coef Fsqd
_refine_ls_weighting_details 'calc w=1/[\s^2^(Fo^2^)+(0.0267P)^2^+0.0000P] where P=(Fo^2^+2Fc^2^)/3'
_refine_ls_weighting_scheme calc
_refine_ls_wR_factor_gt 0.0491
_refine_ls_wR_factor_ref 0.0501
_reflns_d_resolution_high 0.722
_reflns_d_resolution_low 8.926
_reflns_limit_h_max 16
_reflns_limit_h_min -17
_reflns_limit_k_max 12
_reflns_limit_k_min 0
_reflns_limit_l_max 18
_reflns_limit_l_min 0
_reflns_number_gt 3066
_reflns_number_total 4156
_reflns_threshold_expression >2sigma(I)
_cod_data_source_file om301181e_si_001.cif
_cod_data_source_block c:cm488_complex8
_cod_original_sg_symbol_H-M 'P 21/n'
_cod_database_code 4080084

loop_
_symmetry_equiv_pos_as_xyz
'x, y, z'
'-x+1/2, y+1/2, -z+1/2'
'-x, -y, -z'
'x-1/2, -y-1/2, z-1/2'

loop_
_atom_site_label
_atom_site_type_symbol
_atom_site_fract_x
_atom_site_fract_y
_atom_site_fract_z
_atom_site_U_iso_or_equiv
_atom_site_adp_type
_atom_site_occupancy
_atom_site_symmetry_multiplicity
_atom_site_calc_flag
_atom_site_refinement_flags
C1 C 0.63340(12) 0.25808(17) 0.39091(11) 0.0173(3) Uani 1 1 d .
C2 C 0.54815(13) 0.33330(17) 0.31716(12) 0.0205(3) Uani 1 1 d .
C3 C 0.55880(13) 0.29099(18) 0.22236(12) 0.0214(3) Uani 1 1 d .
C4 C 0.65270(13) 0.19567(18) 0.23119(11) 0.0200(3) Uani 1 1 d .
C5 C 0.69923(12) 0.17731(17) 0.33170(11) 0.0182(3) Uani 1 1 d .
C6 C 0.68247(14) 0.32390(19) 0.49350(12) 0.0252(3) Uani 1 1 d .
H6A H 0.7264 0.2475 0.5354 0.038 Uiso 1 1 calc R
H6B H 0.6239 0.3573 0.5258 0.038 Uiso 1 1 calc R
H6C H 0.7288 0.4095 0.4855 0.038 Uiso 1 1 calc R
C7 C 0.46912(15) 0.44248(19) 0.34569(14) 0.0303(4) Uani 1 1 d .
H7A H 0.4148 0.4708 0.2856 0.045 Uiso 1 1 calc R
H7B H 0.5084 0.5320 0.3754 0.045 Uiso 1 1 calc R
H7C H 0.4325 0.3959 0.3948 0.045 Uiso 1 1 calc R
C8 C 0.48364(15) 0.3270(2) 0.12365(14) 0.0313(4) Uani 1 1 d .
H8A H 0.4241 0.3906 0.1355 0.047 Uiso 1 1 calc R
H8B H 0.4536 0.2338 0.0908 0.047 Uiso 1 1 calc R
H8C H 0.5242 0.3799 0.0802 0.047 Uiso 1 1 calc R
C9 C 0.68933(16) 0.1255(2) 0.14370(13) 0.0298(4) Uani 1 1 d .
H9A H 0.7505 0.0577 0.1686 0.045 Uiso 1 1 calc R
H9B H 0.7126 0.2041 0.1025 0.045 Uiso 1 1 calc R
H9C H 0.6289 0.0690 0.1028 0.045 Uiso 1 1 calc R
C10 C 0.80120(13) 0.0935(2) 0.37686(12) 0.0254(3) Uani 1 1 d .
H10A H 0.8256 0.0364 0.3242 0.038 Uiso 1 1 calc R
H10B H 0.7866 0.0246 0.4285 0.038 Uiso 1 1 calc R
H10C H 0.8581 0.1646 0.4075 0.038 Uiso 1 1 calc R
C11 C 0.35571(14) -0.0285(2) 0.23255(14) 0.0301(4) Uani 1 1 d .
H11A H 0.3485 0.0626 0.1901 0.036 Uiso 1 1 calc R
H11B H 0.3042 -0.0216 0.2783 0.036 Uiso 1 1 calc R
C12 C 0.33476(16) -0.1674(2) 0.16860(17) 0.0410(5) Uani 1 1 d .
H12A H 0.2802 -0.1484 0.1057 0.049 Uiso 1 1 calc R
H12B H 0.3092 -0.2508 0.2056 0.049 Uiso 1 1 calc R
C13 C 0.44502(17) -0.2007(3) 0.14699(16) 0.0418(5) Uani 1 1 d .
H13A H 0.4585 -0.1388 0.0905 0.050 Uiso 1 1 calc R
H13B H 0.4514 -0.3078 0.1303 0.050 Uiso 1 1 calc R
C14 C 0.52309(14) -0.16078(19) 0.24372(13) 0.0248(3) Uani 1 1 d .
H14A H 0.5392 -0.2493 0.2883 0.030 Uiso 1 1 calc R
H14B H 0.5923 -0.1213 0.2303 0.030 Uiso 1 1 calc R
Cl1 Cl 0.38717(3) 0.11475(4) 0.48330(3) 0.02258(9) Uani 1 1 d .
Zn1 Zn 0.537368(15) 0.08058(2) 0.406368(13) 0.01693(5) Uani 1 1 d .
O1 O 0.46634(9) -0.04622(13) 0.28888(8) 0.0238(3) Uani 1 1 d .

loop_
_atom_site_aniso_label
_atom_site_aniso_U_11
_atom_site_aniso_U_22
_atom_site_aniso_U_33
_atom_site_aniso_U_23
_atom_site_aniso_U_13
_atom_site_aniso_U_12
C1 0.0154(7) 0.0189(7) 0.0178(7) 0.0005(6) 0.0040(6) -0.0026(6)
C2 0.0166(7) 0.0194(7) 0.0255(8) 0.0045(6) 0.0045(6) -0.0005(6)
C3 0.0167(7) 0.0242(8) 0.0215(8) 0.0054(6) -0.0001(6) -0.0042(6)
C4 0.0182(7) 0.0233(8) 0.0178(7) -0.0011(6) 0.0021(6) -0.0048(6)
C5 0.0156(7) 0.0200(7) 0.0185(7) -0.0003(6) 0.0029(6) -0.0024(6)
C6 0.0280(9) 0.0260(8) 0.0219(8) -0.0047(6) 0.0061(7) -0.0054(7)
C7 0.0285(9) 0.0233(9) 0.0409(10) 0.0089(7) 0.0116(8) 0.0069(7)
C8 0.0245(9) 0.0360(10) 0.0285(9) 0.0094(7) -0.0054(7) -0.0067(8)
C9 0.0324(10) 0.0367(10) 0.0208(8) -0.0048(7) 0.0071(7) -0.0074(8)
C10 0.0174(7) 0.0329(9) 0.0256(8) 0.0004(7) 0.0039(6) 0.0031(7)
C11 0.0185(8) 0.0326(9) 0.0334(9) -0.0050(7) -0.0073(7) 0.0023(7)
C12 0.0260(10) 0.0418(11) 0.0496(12) -0.0173(10) -0.0044(9) -0.0052(8)
C13 0.0339(11) 0.0506(12) 0.0368(11) -0.0214(9) -0.0017(8) -0.0002(9)
C14 0.0224(8) 0.0227(8) 0.0285(9) -0.0036(7) 0.0039(7) 0.0012(7)
Cl1 0.01932(18) 0.02474(19) 0.02479(19) 0.00812(15) 0.00717(14) 0.00730(15)
Zn1 0.01493(8) 0.01786(8) 0.01718(8) 0.00149(8) 0.00160(6) -0.00003(8)
O1 0.0173(5) 0.0260(6) 0.0249(6) -0.0074(5) -0.0029(4) 0.0016(5)

loop_
_atom_type_symbol
_atom_type_description
_atom_type_scat_dispersion_real
_atom_type_scat_dispersion_imag
_atom_type_scat_source
C C 0.0033 0.0016 'International Tables Vol C Tables 4.2.6.8 and 6.1.1.4'
H H 0.0000 0.0000 'International Tables Vol C Tables 4.2.6.8 and 6.1.1.4'
Cl Cl 0.1484 0.1585 'International Tables Vol C Tables 4.2.6.8 and 6.1.1.4'
Zn Zn 0.2839 1.4301 'International Tables Vol C Tables 4.2.6.8 and 6.1.1.4'
O O 0.0106 0.0060 'International Tables Vol C Tables 4.2.6.8 and 6.1.1.4'

loop_
_exptl_crystal_face_index_h
_exptl_crystal_face_index_k
_exptl_crystal_face_index_l
_exptl_crystal_face_perp_dist
1 0 -1 0.0870
-1 0 1 0.0600
-10 -1 0 0.1390
1 0 -4 0.1470
2 0 5 0.1510
-6 1 -3 0.1270
3 -4 1 0.1440
1 5 1 0.2010
-3 -5 -2 0.2490
1 3 -5 0.2110
-2 3 5 0.1680

loop_
_geom_angle_atom_site_label_1
_geom_angle_atom_site_label_2
_geom_angle_atom_site_label_3
_geom_angle
_geom_angle_site_symmetry_1
_geom_angle_site_symmetry_3
C5 C1 C2 105.41(13) . .
C5 C1 C6 122.05(13) . .
C2 C1 C6 123.11(14) . .
C5 C1 Zn1 95.20(10) . .
C2 C1 Zn1 93.72(9) . .
C6 C1 Zn1 109.93(10) . .
C3 C2 C1 108.23(14) . .
C3 C2 C7 128.46(15) . .
C1 C2 C7 123.24(15) . .
C3 C2 Zn1 103.06(10) . .
C1 C2 Zn1 51.75(7) . .
C7 C2 Zn1 110.04(10) . .
C2 C3 C4 108.99(13) . .
C2 C3 C8 127.60(16) . .
C4 C3 C8 123.31(15) . .
C5 C4 C3 108.68(14) . .
C5 C4 C9 126.90(16) . .
C3 C4 C9 124.40(14) . .
C4 C5 C1 108.54(14) . .
C4 C5 C10 127.70(15) . .
C1 C5 C10 123.74(14) . .
C1 C6 H6A 109.5 . .
C1 C6 H6B 109.5 . .
H6A C6 H6B 109.5 . .
C1 C6 H6C 109.5 . .
H6A C6 H6C 109.5 . .
H6B C6 H6C 109.5 . .
C2 C7 H7A 109.5 . .
C2 C7 H7B 109.5 . .
H7A C7 H7B 109.5 . .
C2 C7 H7C 109.5 . .
H7A C7 H7C 109.5 . .
H7B C7 H7C 109.5 . .
C3 C8 H8A 109.5 . .
C3 C8 H8B 109.5 . .
H8A C8 H8B 109.5 . .
C3 C8 H8C 109.5 . .
H8A C8 H8C 109.5 . .
H8B C8 H8C 109.5 . .
C4 C9 H9A 109.5 . .
C4 C9 H9B 109.5 . .
H9A C9 H9B 109.5 . .
C4 C9 H9C 109.5 . .
H9A C9 H9C 109.5 . .
H9B C9 H9C 109.5 . .
C5 C10 H10A 109.5 . .
C5 C10 H10B 109.5 . .
H10A C10 H10B 109.5 . .
C5 C10 H10C 109.5 . .
H10A C10 H10C 109.5 . .
H10B C10 H10C 109.5 . .
O1 C11 C12 104.24(14) . .
O1 C11 H11A 110.9 . .
C12 C11 H11A 110.9 . .
O1 C11 H11B 110.9 . .
C12 C11 H11B 110.9 . .
H11A C11 H11B 108.9 . .
C11 C12 C13 102.75(15) . .
C11 C12 H12A 111.2 . .
C13 C12 H12A 111.2 . .
C11 C12 H12B 111.2 . .
C13 C12 H12B 111.2 . .
H12A C12 H12B 109.1 . .
C12 C13 C14 103.75(16) . .
C12 C13 H13A 111.0 . .
C14 C13 H13A 111.0 . .
C12 C13 H13B 111.0 . .
C14 C13 H13B 111.0 . .
H13A C13 H13B 109.0 . .
O1 C14 C13 104.38(14) . .
O1 C14 H14A 110.9 . .
C13 C14 H14A 110.9 . .
O1 C14 H14B 110.9 . .
C13 C14 H14B 110.9 . .
H14A C14 H14B 108.9 . .
Zn1 Cl1 Zn1 86.326(14) 3_656 .
O1 Zn1 C1 122.10(6) . .
O1 Zn1 Cl1 98.03(4) . 3_656
C1 Zn1 Cl1 118.36(4) . 3_656
O1 Zn1 Cl1 99.43(4) . .
C1 Zn1 Cl1 119.56(4) . .
Cl1 Zn1 Cl1 93.675(14) 3_656 .
O1 Zn1 C2 100.24(5) . .
C1 Zn1 C2 34.54(5) . .
Cl1 Zn1 C2 152.88(4) 3_656 .
Cl1 Zn1 C2 102.85(4) . .
C11 O1 C14 110.82(12) . .
C11 O1 Zn1 125.08(10) . .
C14 O1 Zn1 123.92(9) . .

loop_
_geom_bond_atom_site_label_1
_geom_bond_atom_site_label_2
_geom_bond_distance
_geom_bond_site_symmetry_2
C1 C5 1.461(2) .
C1 C2 1.465(2) .
C1 C6 1.518(2) .
C1 Zn1 2.0291(15) .
C2 C3 1.377(2) .
C2 C7 1.500(2) .
C2 Zn1 2.5784(15) .
C3 C4 1.438(2) .
C3 C8 1.502(2) .
C4 C5 1.377(2) .
C4 C9 1.501(2) .
C5 C10 1.497(2) .
C6 H6A 0.9800 .
C6 H6B 0.9800 .
C6 H6C 0.9800 .
C7 H7A 0.9800 .
C7 H7B 0.9800 .
C7 H7C 0.9800 .
C8 H8A 0.9800 .
C8 H8B 0.9800 .
C8 H8C 0.9800 .
C9 H9A 0.9800 .
C9 H9B 0.9800 .
C9 H9C 0.9800 .
C10 H10A 0.9800 .
C10 H10B 0.9800 .
C10 H10C 0.9800 .
C11 O1 1.4455(19) .
C11 C12 1.505(3) .
C11 H11A 0.9900 .
C11 H11B 0.9900 .
C12 C13 1.505(3) .
C12 H12A 0.9900 .
C12 H12B 0.9900 .
C13 C14 1.506(2) .
C13 H13A 0.9900 .
C13 H13B 0.9900 .
C14 O1 1.455(2) .
C14 H14A 0.9900 .
C14 H14B 0.9900 .
Cl1 Zn1 2.3630(4) 3_656
Cl1 Zn1 2.3640(4) .
Zn1 O1 2.0057(11) .

loop_
_geom_torsion_atom_site_label_1
_geom_torsion_atom_site_label_2
_geom_torsion_atom_site_label_3
_geom_torsion_atom_site_label_4
_geom_torsion
_geom_torsion_site_symmetry_1
_geom_torsion_site_symmetry_4
C5 C1 C2 C3 3.95(17) . .
C6 C1 C2 C3 150.76(15) . .
Zn1 C1 C2 C3 -92.48(12) . .
C5 C1 C2 C7 -173.29(14) . .
C6 C1 C2 C7 -26.5(2) . .
Zn1 C1 C2 C7 90.28(15) . .
C5 C1 C2 Zn1 96.43(11) . .
C6 C1 C2 Zn1 -116.75(16) . .
C1 C2 C3 C4 -3.04(18) . .
C7 C2 C3 C4 174.01(16) . .
Zn1 C2 C3 C4 -56.69(13) . .
C1 C2 C3 C8 173.45(15) . .
C7 C2 C3 C8 -9.5(3) . .
Zn1 C2 C3 C8 119.80(16) . .
C2 C3 C4 C5 0.86(18) . .
C8 C3 C4 C5 -175.81(15) . .
C2 C3 C4 C9 178.98(15) . .
C8 C3 C4 C9 2.3(2) . .
C3 C4 C5 C1 1.69(18) . .
C9 C4 C5 C1 -176.37(15) . .
C3 C4 C5 C10 -176.88(15) . .
C9 C4 C5 C10 5.1(3) . .
C2 C1 C5 C4 -3.43(17) . .
C6 C1 C5 C4 -150.68(15) . .
Zn1 C1 C5 C4 91.88(12) . .
C2 C1 C5 C10 175.21(14) . .
C6 C1 C5 C10 27.9(2) . .
Zn1 C1 C5 C10 -89.48(15) . .
O1 C11 C12 C13 -33.0(2) . .
C11 C12 C13 C14 37.4(2) . .
C12 C13 C14 O1 -27.6(2) . .
C5 C1 Zn1 O1 -48.63(11) . .
C2 C1 Zn1 O1 57.23(11) . .
C6 C1 Zn1 O1 -175.48(10) . .
C5 C1 Zn1 Cl1 73.11(9) . 3_656
C2 C1 Zn1 Cl1 178.97(8) . 3_656
C6 C1 Zn1 Cl1 -53.74(12) . 3_656
C5 C1 Zn1 Cl1 -173.95(7) . .
C2 C1 Zn1 Cl1 -68.09(10) . .
C6 C1 Zn1 Cl1 59.20(12) . .
C5 C1 Zn1 C2 -105.86(13) . .
C6 C1 Zn1 C2 127.29(16) . .
Zn1 Cl1 Zn1 O1 98.78(4) 3_656 .
Zn1 Cl1 Zn1 C1 -125.70(5) 3_656 .
Zn1 Cl1 Zn1 Cl1 0.000(1) 3_656 3_656
Zn1 Cl1 Zn1 C2 -158.35(4) 3_656 .
C3 C2 Zn1 O1 -30.57(11) . .
C1 C2 Zn1 O1 -133.63(10) . .
C7 C2 Zn1 O1 109.27(11) . .
C3 C2 Zn1 C1 103.06(14) . .
C7 C2 Zn1 C1 -117.10(16) . .
C3 C2 Zn1 Cl1 101.07(12) . 3_656
C1 C2 Zn1 Cl1 -1.99(15) . 3_656
C7 C2 Zn1 Cl1 -119.09(11) . 3_656
C3 C2 Zn1 Cl1 -132.81(10) . .
C1 C2 Zn1 Cl1 124.13(9) . .
C7 C2 Zn1 Cl1 7.03(12) . .
C12 C11 O1 C14 16.4(2) . .
C12 C11 O1 Zn1 -168.45(12) . .
C13 C14 O1 C11 7.0(2) . .
C13 C14 O1 Zn1 -168.19(12) . .
C1 Zn1 O1 C11 -96.60(14) . .
Cl1 Zn1 O1 C11 132.49(13) 3_656 .
Cl1 Zn1 O1 C11 37.38(14) . .
C2 Zn1 O1 C11 -67.63(14) . .
C1 Zn1 O1 C14 77.92(13) . .
Cl1 Zn1 O1 C14 -52.99(12) 3_656 .
Cl1 Zn1 O1 C14 -148.10(12) . .
C2 Zn1 O1 C14 106.89(12) . .
